data_7039690
loop_
_publ_author_name
'Davidson, Ross'
'Hsu, Yu-Ting'
'Batchelor, Thomas'
'Yufit, Dmitry'
'Beeby, Andrew'

_publ_section_title
;
 The use of organolithium reagents for the synthesis of
 4-aryl-2-phenylpyridines and their corresponding iridium(iii) complexes.
;
_journal_issue 28
_journal_name_full 'Dalton transactions (Cambridge, England : 2003)'
_journal_page_first 11496
_journal_page_last 11507
_journal_paper_doi 10.1039/c6dt01461e
_journal_volume 45
_journal_year 2016
_chemical_formula_moiety 'C2 F3 O2, C12 H16 N'
_chemical_formula_sum 'C14 H16 F3 N O2'
_chemical_formula_weight 287.28
_chemical_name_systematic
;
 ? 
;
_space_group_crystal_system triclinic
_space_group_IT_number 2
_space_group_name_Hall '-P 1'
_space_group_name_H-M_alt 'P -1'
_symmetry_space_group_name_Hall '-P 1'
_symmetry_space_group_name_H-M 'P -1'
_atom_sites_solution_hydrogens difmap
_atom_sites_solution_primary direct
_atom_sites_solution_secondary difmap
_audit_creation_date 2015-03-03
_audit_creation_method
;
Olex2 1.2-beta
(compiled 2015.01.26 svn.r3150 for OlexSys, GUI svn.r4998)
;
_audit_update_record
;
2016-04-14 deposited with the CCDC.
2016-06-06 downloaded from the CCDC.
;
_cell_angle_alpha 105.666(5)
_cell_angle_beta 99.952(4)
_cell_angle_gamma 106.901(5)
_cell_formula_units_Z 2
_cell_length_a 6.3784(3)
_cell_length_b 9.4630(6)
_cell_length_c 12.6226(6)
_cell_measurement_reflns_used 3246
_cell_measurement_temperature 120.0
_cell_measurement_theta_max 32.7330
_cell_measurement_theta_min 1.7920
_cell_volume 675.27(7)
_computing_cell_refinement
;
CrysAlisPro, Agilent Technologies,
Version 1.171.37.31 (release 14-01-2014 CrysAlis171 .NET)
(compiled Jan 14 2014,18:38:05)
;
_computing_data_collection
;
CrysAlisPro, Agilent Technologies,
Version 1.171.37.31 (release 14-01-2014 CrysAlis171 .NET)
(compiled Jan 14 2014,18:38:05)
;
_computing_data_reduction
;
CrysAlisPro, Agilent Technologies,
Version 1.171.37.31 (release 14-01-2014 CrysAlis171 .NET)
(compiled Jan 14 2014,18:38:05)
;
_computing_molecular_graphics 'Olex2 (Dolomanov et al., 2009)'
_computing_publication_material 'Olex2 (Dolomanov et al., 2009)'
_computing_structure_refinement 'XL (Sheldrick, 2008)'
_computing_structure_solution 'XS (Sheldrick, 2008)'
_diffrn_ambient_temperature 120.0
_diffrn_detector CCD
_diffrn_detector_area_resol_mean 16.1511
_diffrn_detector_type Sapphire3
_diffrn_measured_fraction_theta_full 1.000
_diffrn_measured_fraction_theta_max 1.000
_diffrn_measurement_details
;
  1 omega   51.00   86.00   1.0000   12.5000
omega____ theta____ kappa____ phi______ frames
    -       28.9587   57.0000  150.0000 35

  2 omega  -14.00   74.00   1.0000   12.5000
omega____ theta____ kappa____ phi______ frames
    -       28.9587 -109.0000  123.0000 88

  3 omega    5.00   46.00   1.0000   12.5000
omega____ theta____ kappa____ phi______ frames
    -       28.9587   77.0000    0.0000 41

  4 omega    3.00   98.00   1.0000   12.5000
omega____ theta____ kappa____ phi______ frames
    -       28.9587   77.0000  -90.0000 95

  5 omega  -41.00   49.00   1.0000   12.5000
omega____ theta____ kappa____ phi______ frames
    -       28.9587  -38.0000  -30.0000 90

  6 omega    9.00   98.00   1.0000   12.5000
omega____ theta____ kappa____ phi______ frames
    -       28.9587   57.0000 -120.0000 89

  7 omega   35.00   93.00   1.0000   12.5000
omega____ theta____ kappa____ phi______ frames
    -       28.9587  178.0000  -30.0000 58

  8 omega    9.00   98.00   1.0000   12.5000
omega____ theta____ kappa____ phi______ frames
    -       28.9587   57.0000   90.0000 89
;
_diffrn_measurement_device 'four-circle diffractometer'
_diffrn_measurement_device_type 'Xcalibur, Sapphire3'
_diffrn_measurement_method '\w scans'
_diffrn_orient_matrix_UB_11 0.0586424000
_diffrn_orient_matrix_UB_12 0.0426223000
_diffrn_orient_matrix_UB_13 0.0584498000
_diffrn_orient_matrix_UB_21 -0.0036991000
_diffrn_orient_matrix_UB_22 0.0704290000
_diffrn_orient_matrix_UB_23 -0.0084961000
_diffrn_orient_matrix_UB_31 -0.1055527000
_diffrn_orient_matrix_UB_32 -0.0127032000
_diffrn_orient_matrix_UB_33 0.0138312000
_diffrn_radiation_collimation monochromator
_diffrn_radiation_monochromator graphite
_diffrn_radiation_probe x-ray
_diffrn_radiation_type MoK\a
_diffrn_radiation_wavelength 0.71073
_diffrn_reflns_av_R_equivalents 0.0271
_diffrn_reflns_av_unetI/netI 0.0360
_diffrn_reflns_limit_h_max 8
_diffrn_reflns_limit_h_min -8
_diffrn_reflns_limit_k_max 12
_diffrn_reflns_limit_k_min -12
_diffrn_reflns_limit_l_max 17
_diffrn_reflns_limit_l_min -17
_diffrn_reflns_number 8762
_diffrn_reflns_theta_full 28.99
_diffrn_reflns_theta_max 28.99
_diffrn_reflns_theta_min 2.39
_diffrn_source 'Enhance (Mo) X-ray Source'
_diffrn_source_type 'sealed tube'
_exptl_absorpt_coefficient_mu 0.121
_exptl_absorpt_correction_T_max 1.00000
_exptl_absorpt_correction_T_min 0.91536
_exptl_absorpt_correction_type multi-scan
_exptl_absorpt_process_details
;
CrysAlisPro, Agilent Technologies,
Version 1.171.37.31 (release 14-01-2014 CrysAlis171 .NET)
(compiled Jan 14 2014,18:38:05)
Empirical absorption correction using spherical harmonics,
 implemented in SCALE3 ABSPACK scaling algorithm.
;
_exptl_crystal_colour 'clear colourless'
_exptl_crystal_colour_lustre clear
_exptl_crystal_colour_primary colourless
_exptl_crystal_density_diffrn 1.413
_exptl_crystal_density_method 'not measured'
_exptl_crystal_description irregular
_exptl_crystal_F_000 300
_exptl_crystal_size_max 0.42
_exptl_crystal_size_mid 0.23
_exptl_crystal_size_min 0.15
_refine_diff_density_max 0.408
_refine_diff_density_min -0.399
_refine_diff_density_rms 0.052
_refine_ls_extinction_method none
_refine_ls_goodness_of_fit_ref 1.035
_refine_ls_hydrogen_treatment mixed
_refine_ls_matrix_type full
_refine_ls_number_parameters 210
_refine_ls_number_reflns 3601
_refine_ls_number_restraints 0
_refine_ls_restrained_S_all 1.035
_refine_ls_R_factor_all 0.0600
_refine_ls_R_factor_gt 0.0463
_refine_ls_shift/su_max 0.000
_refine_ls_shift/su_mean 0.000
_refine_ls_structure_factor_coef Fsqd
_refine_ls_weighting_details 'calc w=1/[\s^2^(Fo^2^)+(0.0500P)^2^+0.2800P] where P=(Fo^2^+2Fc^2^)/3'
_refine_ls_weighting_scheme calc
_refine_ls_wR_factor_gt 0.1105
_refine_ls_wR_factor_ref 0.1202
_reflns_number_gt 2879
_reflns_number_total 3601
_reflns_threshold_expression >2sigma(I)
_cod_data_source_file c6dt01461e2.cif
_cod_data_source_block 7_15srv059
_cod_depositor_comments 'Adding full bibliography for 7039689--7039694.cif.'
_cod_original_cell_volume 675.27(6)
_cod_database_code 7039690
_chemical_oxdiff_formula 'C12 H15 N1'
_reflns_odcompleteness_completeness 99.96
_reflns_odcompleteness_iscentric 1
_reflns_odcompleteness_theta 31.44
_olex2_refinement_description
;
1. Fixed Uiso
 At 1.2 times of:
  All C(H,H) groups
 At 1.5 times of:
  All C(H,H,H) groups
2.a Secondary CH2 refined with riding coordinates:
 C1(H1C,H1D), C2(H2A,H2B), C5(H5A,H5B)
2.b Idealised Me refined as rotating group:
 C12(H12A,H12B,H12C)
;

loop_
_space_group_symop_id
_space_group_symop_operation_xyz
1 'x, y, z'
2 '-x, -y, -z'

loop_
_atom_site_label
_atom_site_type_symbol
_atom_site_fract_x
_atom_site_fract_y
_atom_site_fract_z
_atom_site_U_iso_or_equiv
_atom_site_adp_type
_atom_site_occupancy
_atom_site_calc_flag
_atom_site_refinement_flags_posn
F1 F 0.48105(17) 0.33075(12) 0.64628(8) 0.0335(2) Uani 1 d .
F2 F 0.16796(18) 0.26584(16) 0.51920(10) 0.0460(3) Uani 1 d .
F3 F 0.34538(19) 0.10369(11) 0.51629(9) 0.0389(3) Uani 1 d .
O1 O 0.71853(17) 0.34496(14) 0.48777(9) 0.0258(2) Uani 1 d .
O2 O 0.39704(18) 0.33064(13) 0.37046(9) 0.0246(2) Uani 1 d .
C21 C 0.5109(2) 0.31869(16) 0.45590(11) 0.0181(3) Uani 1 d .
C22 C 0.3753(2) 0.25563(18) 0.53506(12) 0.0220(3) Uani 1 d .
N1 N 0.9523(2) 0.34379(14) 0.32556(10) 0.0172(2) Uani 1 d .
C1 C 0.8107(3) 0.18029(16) 0.24843(12) 0.0215(3) Uani 1 d .
H1C H 0.6477 0.1680 0.2336 0.026 Uiso 1 calc R
H1D H 0.8343 0.1053 0.2866 0.026 Uiso 1 calc R
C2 C 0.8713(3) 0.14295(18) 0.13692(13) 0.0310(4) Uani 1 d .
H2A H 0.9972 0.1022 0.1463 0.037 Uiso 1 calc R
H2B H 0.7383 0.0568 0.0790 0.037 Uiso 1 calc R
C3 C 0.9382(2) 0.26806(15) 0.09163(11) 0.0163(3) Uani 1 d .
C4 C 0.9815(3) 0.42301(19) 0.15692(14) 0.0303(4) Uani 1 d .
C5 C 0.9323(2) 0.46225(16) 0.27042(11) 0.0187(3) Uani 1 d .
H5A H 0.7764 0.4652 0.2604 0.022 Uiso 1 calc R
H5B H 1.0406 0.5676 0.3206 0.022 Uiso 1 calc R
C6 C 0.9609(2) 0.22893(15) -0.02778(11) 0.0163(3) Uani 1 d .
C7 C 1.1758(2) 0.26680(16) -0.04936(12) 0.0182(3) Uani 1 d .
C8 C 1.1857(3) 0.23123(16) -0.16309(13) 0.0215(3) Uani 1 d .
C9 C 0.9893(3) 0.15833(17) -0.25391(13) 0.0231(3) Uani 1 d .
C10 C 0.7777(3) 0.11805(17) -0.23261(12) 0.0237(3) Uani 1 d .
C11 C 0.7645(3) 0.15285(17) -0.11998(12) 0.0212(3) Uani 1 d .
C12 C 1.3910(3) 0.3395(2) 0.04765(14) 0.0297(4) Uani 1 d .
H12A H 1.4065 0.4466 0.0911 0.045 Uiso 1 calc GR
H12B H 1.5224 0.3424 0.0168 0.045 Uiso 1 calc GR
H12C H 1.3839 0.2767 0.0982 0.045 Uiso 1 calc GR
H1A H 0.897(3) 0.362(2) 0.3892(17) 0.032(5) Uiso 1 d .
H1B H 1.103(4) 0.352(2) 0.3487(16) 0.033(5) Uiso 1 d .
H4 H 0.990(3) 0.497(2) 0.1209(16) 0.026(4) Uiso 1 d .
H8 H 1.330(3) 0.256(2) -0.1759(15) 0.029(5) Uiso 1 d .
H9 H 1.008(3) 0.135(2) -0.3295(17) 0.035(5) Uiso 1 d .
H10 H 0.639(3) 0.064(2) -0.2944(16) 0.030(5) Uiso 1 d .
H11 H 0.618(3) 0.126(2) -0.1031(15) 0.024(4) Uiso 1 d .

loop_
_atom_site_aniso_label
_atom_site_aniso_U_11
_atom_site_aniso_U_22
_atom_site_aniso_U_33
_atom_site_aniso_U_23
_atom_site_aniso_U_13
_atom_site_aniso_U_12
F1 0.0409(6) 0.0425(5) 0.0158(4) 0.0096(4) 0.0117(4) 0.0107(4)
F2 0.0286(6) 0.0927(9) 0.0492(7) 0.0515(7) 0.0259(5) 0.0340(6)
F3 0.0535(7) 0.0271(5) 0.0361(6) 0.0144(4) 0.0156(5) 0.0087(5)
O1 0.0184(5) 0.0432(6) 0.0167(5) 0.0092(5) 0.0066(4) 0.0121(5)
O2 0.0215(5) 0.0393(6) 0.0191(5) 0.0147(5) 0.0076(4) 0.0141(4)
C21 0.0196(7) 0.0212(6) 0.0141(6) 0.0040(5) 0.0064(5) 0.0088(5)
C22 0.0212(7) 0.0308(7) 0.0181(7) 0.0114(6) 0.0064(5) 0.0117(6)
N1 0.0176(6) 0.0222(6) 0.0124(5) 0.0056(4) 0.0041(4) 0.0083(4)
C1 0.0268(7) 0.0203(6) 0.0177(7) 0.0074(5) 0.0094(6) 0.0059(5)
C2 0.0460(10) 0.0211(7) 0.0205(8) 0.0040(6) 0.0157(7) 0.0034(7)
C3 0.0157(6) 0.0205(6) 0.0128(6) 0.0048(5) 0.0035(5) 0.0073(5)
C4 0.0575(11) 0.0251(7) 0.0217(8) 0.0131(6) 0.0218(7) 0.0226(7)
C5 0.0230(7) 0.0193(6) 0.0141(6) 0.0043(5) 0.0038(5) 0.0097(5)
C6 0.0208(7) 0.0154(6) 0.0140(6) 0.0050(5) 0.0052(5) 0.0080(5)
C7 0.0206(7) 0.0186(6) 0.0172(6) 0.0066(5) 0.0061(5) 0.0087(5)
C8 0.0253(8) 0.0216(6) 0.0227(7) 0.0095(6) 0.0130(6) 0.0101(6)
C9 0.0351(8) 0.0212(7) 0.0166(7) 0.0079(5) 0.0116(6) 0.0113(6)
C10 0.0281(8) 0.0245(7) 0.0144(7) 0.0040(5) 0.0022(6) 0.0078(6)
C11 0.0199(7) 0.0245(7) 0.0170(7) 0.0050(5) 0.0051(5) 0.0067(5)
C12 0.0186(7) 0.0440(9) 0.0242(8) 0.0105(7) 0.0049(6) 0.0093(6)

loop_
_atom_type_symbol
_atom_type_description
_atom_type_scat_dispersion_real
_atom_type_scat_dispersion_imag
_atom_type_scat_source
C C 0.0033 0.0016 'International Tables Vol C Tables 4.2.6.8 and 6.1.1.4'
H H 0.0000 0.0000 'International Tables Vol C Tables 4.2.6.8 and 6.1.1.4'
F F 0.0171 0.0103 'International Tables Vol C Tables 4.2.6.8 and 6.1.1.4'
N N 0.0061 0.0033 'International Tables Vol C Tables 4.2.6.8 and 6.1.1.4'
O O 0.0106 0.0060 'International Tables Vol C Tables 4.2.6.8 and 6.1.1.4'

loop_
_exptl_crystal_face_index_h
_exptl_crystal_face_index_k
_exptl_crystal_face_index_l
_exptl_crystal_face_perp_dist
_exptl_oxdiff_crystal_face_indexfrac_h
_exptl_oxdiff_crystal_face_indexfrac_k
_exptl_oxdiff_crystal_face_indexfrac_l
_exptl_oxdiff_crystal_face_x
_exptl_oxdiff_crystal_face_y
_exptl_oxdiff_crystal_face_z
-1 0 0 0.0879 -1.0000 -0.0000 0.0000 -0.0586 0.0037 0.1056
1 0 0 0.0879 1.0000 0.0000 -0.0000 0.0586 -0.0037 -0.1056
1 0 -1 0.1257 1.0000 0.0000 -1.0000 0.0002 0.0048 -0.1194
-1 0 1 0.1257 -1.0000 -0.0000 1.0000 -0.0002 -0.0048 0.1194
0 1 -1 0.0898 -0.0000 1.0000 -1.0000 -0.0158 0.0789 -0.0265
0 -1 1 0.0898 0.0000 -1.0000 1.0000 0.0158 -0.0789 0.0265
0 1 0 0.0758 -0.0000 1.0000 -0.0000 0.0426 0.0704 -0.0127
0 -1 0 0.0758 0.0000 -1.0000 0.0000 -0.0426 -0.0704 0.0127
-1 0 2 0.1596 -1.0000 -0.0000 2.0000 0.0583 -0.0133 0.1332
1 0 -2 0.1596 1.0000 0.0000 -2.0000 -0.0583 0.0133 -0.1332
-5 12 -9 0.0759 -5.0000 12.0000 -9.0000 -0.3078 0.9401 0.2508

loop_
_geom_angle_atom_site_label_1
_geom_angle_atom_site_label_2
_geom_angle_atom_site_label_3
_geom_angle
O1 C21 C22 113.45(12)
O2 C21 O1 130.31(13)
O2 C21 C22 116.21(12)
F1 C22 F2 106.38(12)
F1 C22 F3 106.10(12)
F1 C22 C21 113.16(12)
F2 C22 F3 106.80(13)
F2 C22 C21 113.21(12)
F3 C22 C21 110.71(12)
C1 N1 C5 111.87(11)
C1 N1 H1A 106.5(12)
C1 N1 H1B 109.9(12)
C5 N1 H1A 108.5(12)
C5 N1 H1B 111.1(12)
H1A N1 H1B 108.8(16)
N1 C1 H1C 109.4
N1 C1 H1D 109.4
N1 C1 C2 111.29(12)
H1C C1 H1D 108.0
C2 C1 H1C 109.4
C2 C1 H1D 109.4
C1 C2 H2A 107.9
C1 C2 H2B 107.9
H2A C2 H2B 107.2
C3 C2 C1 117.59(13)
C3 C2 H2A 107.9
C3 C2 H2B 107.9
C2 C3 C6 118.68(12)
C4 C3 C2 121.13(13)
C4 C3 C6 120.19(12)
C3 C4 C5 120.98(13)
C3 C4 H4 119.1(11)
C5 C4 H4 116.3(11)
N1 C5 H5A 109.5
N1 C5 H5B 109.5
C4 C5 N1 110.90(11)
C4 C5 H5A 109.5
C4 C5 H5B 109.5
H5A C5 H5B 108.0
C7 C6 C3 121.25(12)
C11 C6 C3 119.43(12)
C11 C6 C7 119.32(12)
C6 C7 C12 120.75(12)
C8 C7 C6 118.55(13)
C8 C7 C12 120.67(13)
C7 C8 H8 117.4(11)
C9 C8 C7 121.58(14)
C9 C8 H8 121.0(11)
C8 C9 H9 117.3(12)
C10 C9 C8 119.84(13)
C10 C9 H9 122.8(12)
C9 C10 C11 119.39(14)
C9 C10 H10 121.4(11)
C11 C10 H10 119.2(11)
C6 C11 H11 118.0(10)
C10 C11 C6 121.29(14)
C10 C11 H11 120.7(10)
C7 C12 H12A 109.5
C7 C12 H12B 109.5
C7 C12 H12C 109.5
H12A C12 H12B 109.5
H12A C12 H12C 109.5
H12B C12 H12C 109.5

loop_
_geom_bond_atom_site_label_1
_geom_bond_atom_site_label_2
_geom_bond_distance
F1 C22 1.3365(17)
F2 C22 1.3382(17)
F3 C22 1.3420(18)
O1 C21 1.2444(17)
O2 C21 1.2433(17)
C21 C22 1.557(2)
N1 C1 1.4925(18)
N1 C5 1.4938(18)
N1 H1A 0.93(2)
N1 H1B 0.93(2)
C1 H1C 0.9900
C1 H1D 0.9900
C1 C2 1.501(2)
C2 H2A 0.9900
C2 H2B 0.9900
C2 C3 1.438(2)
C3 C4 1.393(2)
C3 C6 1.4949(18)
C4 C5 1.492(2)
C4 H4 0.930(19)
C5 H5A 0.9900
C5 H5B 0.9900
C6 C7 1.4067(19)
C6 C11 1.4004(19)
C7 C8 1.400(2)
C7 C12 1.507(2)
C8 C9 1.390(2)
C8 H8 0.936(19)
C9 C10 1.386(2)
C9 H9 0.96(2)
C10 C11 1.393(2)
C10 H10 0.968(19)
C11 H11 0.971(18)
C12 H12A 0.9800
C12 H12B 0.9800
C12 H12C 0.9800

loop_
_geom_hbond_atom_site_label_D
_geom_hbond_atom_site_label_H
_geom_hbond_atom_site_label_A
_geom_hbond_distance_DH
_geom_hbond_distance_HA
_geom_hbond_distance_DA
_geom_hbond_angle_DHA
_geom_hbond_site_symmetry_A
N1 H1A O1 0.93(2) 1.83(2) 2.7328(15) 163.3(17) .
N1 H1B O2 0.93(2) 1.93(2) 2.8410(16) 168.3(17) 1_655

loop_
_geom_torsion_atom_site_label_1
_geom_torsion_atom_site_label_2
_geom_torsion_atom_site_label_3
_geom_torsion_atom_site_label_4
_geom_torsion
O1 C21 C22 F1 42.56(17)
O1 C21 C22 F2 163.70(13)
O1 C21 C22 F3 -76.40(15)
O2 C21 C22 F1 -139.42(13)
O2 C21 C22 F2 -18.28(18)
O2 C21 C22 F3 101.62(15)
N1 C1 C2 C3 -34.3(2)
C1 N1 C5 C4 -53.11(16)
C1 C2 C3 C4 10.3(2)
C1 C2 C3 C6 -169.69(13)
C2 C3 C4 C5 -7.6(2)
C2 C3 C6 C7 -107.00(16)
C2 C3 C6 C11 72.86(18)
C3 C4 C5 N1 28.9(2)
C3 C6 C7 C8 -178.15(12)
C3 C6 C7 C12 3.7(2)
C3 C6 C11 C10 178.24(13)
C4 C3 C6 C7 73.03(19)
C4 C3 C6 C11 -107.11(17)
C5 N1 C1 C2 56.38(17)
C6 C3 C4 C5 172.33(14)
C6 C7 C8 C9 -0.8(2)
C7 C6 C11 C10 -1.9(2)
C7 C8 C9 C10 -0.5(2)
C8 C9 C10 C11 0.7(2)
C9 C10 C11 C6 0.5(2)
C11 C6 C7 C8 2.0(2)
C11 C6 C7 C12 -176.17(13)
C12 C7 C8 C9 177.35(14)
